data_2208672
loop_
_publ_author_name
'Aghajani, Zahra'
'Sharif, Mahboubeh A.'
'Aghabozorg, Hossein'
'Naderpour, Azam'

_publ_section_title
;
 Bis(2,4,6-triamino-1,3,5-triazin-1-ium)
 bis(pyridine2,6-dicarboxylato)zincate(II) decahydrate
;
_journal_coeditor_code LH6589
_journal_issue 4
_journal_name_full 'Acta Crystallographica Section E'
_journal_page_first m830
_journal_page_last m832
_journal_paper_doi 10.1107/S1600536806009688
_journal_volume 62
_journal_year 2006
_chemical_formula_iupac '(C3 H7 N6)2 [Zn (C7 H3 N1 O4)2] , 10H2 O'
_chemical_formula_moiety '2C3 H7 N6 + , C14 H6 N2 O8 Zn1 2- , 10H2 O'
_chemical_formula_sum 'C20 H40 N14 O18 Zn'
_chemical_formula_weight 830.03
_chemical_name_systematic
;
Bis(2,4,6-triamino-1,3,5-triazin-1-ium)
bis(pyridine2,6-dicarboxylato)zincate(II) decahydrate
;
_space_group_IT_number 2
_symmetry_cell_setting triclinic
_symmetry_space_group_name_Hall '-P 1'
_symmetry_space_group_name_H-M 'P -1'
_atom_sites_solution_hydrogens geom
_atom_sites_solution_primary direct
_atom_sites_solution_secondary difmap
_audit_creation_method SHELXL97
_cell_angle_alpha 87.739(4)
_cell_angle_beta 65.731(4)
_cell_angle_gamma 80.709(3)
_cell_formula_units_Z 2
_cell_length_a 11.100(2)
_cell_length_b 12.877(2)
_cell_length_c 13.209(2)
_cell_measurement_reflns_used 1024
_cell_measurement_temperature 120(2)
_cell_measurement_theta_max 26.58
_cell_measurement_theta_min 2.34
_cell_volume 1697.8(5)
_computing_cell_refinement 'SAINT-Plus (Bruker, 1998)'
_computing_data_collection 'SMART (Bruker, 1998)'
_computing_data_reduction SAINT-Plus
_computing_molecular_graphics SHELXTL
_computing_publication_material SHELXTL
_computing_structure_refinement SHELXTL
_computing_structure_solution 'SHELXTL (Sheldrick, 1998)'
_diffrn_ambient_temperature 120(2)
_diffrn_measured_fraction_theta_full 0.975
_diffrn_measured_fraction_theta_max 0.975
_diffrn_measurement_device_type 'Bruker SMART 1000 CCD area-detector'
_diffrn_measurement_method '\f and \w'
_diffrn_radiation_monochromator graphite
_diffrn_radiation_source 'fine-focus sealed tube'
_diffrn_radiation_type MoK\a
_diffrn_radiation_wavelength 0.71073
_diffrn_reflns_av_R_equivalents 0.0173
_diffrn_reflns_av_sigmaI/netI 0.0246
_diffrn_reflns_limit_h_max 11
_diffrn_reflns_limit_h_min -13
_diffrn_reflns_limit_k_max 15
_diffrn_reflns_limit_k_min -15
_diffrn_reflns_limit_l_max 16
_diffrn_reflns_limit_l_min -13
_diffrn_reflns_number 10100
_diffrn_reflns_theta_full 26.02
_diffrn_reflns_theta_max 26.02
_diffrn_reflns_theta_min 1.69
_exptl_absorpt_coefficient_mu 0.822
_exptl_absorpt_correction_T_max 0.7907
_exptl_absorpt_correction_T_min 0.7907
_exptl_absorpt_correction_type multi-scan
_exptl_absorpt_process_details '(SADABS; Sheldrick, 1998)'
_exptl_crystal_colour colourless
_exptl_crystal_density_diffrn 1.624
_exptl_crystal_density_method 'not measured'
_exptl_crystal_description cube
_exptl_crystal_F_000 864
_exptl_crystal_size_max 0.30
_exptl_crystal_size_mid 0.30
_exptl_crystal_size_min 0.30
_refine_diff_density_max 1.222
_refine_diff_density_min -0.762
_refine_ls_extinction_method none
_refine_ls_goodness_of_fit_ref 0.961
_refine_ls_hydrogen_treatment constr
_refine_ls_matrix_type full
_refine_ls_number_parameters 507
_refine_ls_number_reflns 6529
_refine_ls_number_restraints 0
_refine_ls_restrained_S_all 0.961
_refine_ls_R_factor_all 0.0535
_refine_ls_R_factor_gt 0.0464
_refine_ls_shift/su_max 0.000
_refine_ls_shift/su_mean 0.000
_refine_ls_structure_factor_coef Fsqd
_refine_ls_weighting_details 'calc w = 1/[\s^2^(Fo^2^)+(0.0428P)^2^+4.8947P] where P=(Fo^2^+2Fc^2^)/3'
_refine_ls_weighting_scheme calc
_refine_ls_wR_factor_gt 0.1092
_refine_ls_wR_factor_ref 0.1136
_reflns_number_gt 5637
_reflns_number_total 6529
_reflns_threshold_expression I>2\s(I)
_cod_data_source_file lh6589.cif
_cod_data_source_block I
_cod_depositor_comments
;
 Marking atoms 'O8W' and 'O8W'' as belonging to disorder assembly A, groups
 '1' and '2' respectively. Marking atoms 'O1SA', 'O1SB', 'O1SC' as belonging
 to disorder assembly B, groups '1', '2' and '3' respectively.

 Antanas Vaitkus,
 2017-11-25

 Marking attached hydrogens atoms.

 Antanas Vaitkus,
 2017-11-25
;
_cod_original_formula_sum 'C20 H40 N14 O18 Zn '
_cod_database_code 2208672
_cod_database_fobs_code 2208672

loop_
_symmetry_equiv_pos_as_xyz
'x, y, z'
'-x, -y, -z'

loop_
_atom_site_type_symbol
_atom_site_label
_atom_site_fract_x
_atom_site_fract_y
_atom_site_fract_z
_atom_site_U_iso_or_equiv
_atom_site_adp_type
_atom_site_calc_flag
_atom_site_refinement_flags
_atom_site_occupancy
_atom_site_attached_hydrogens
_atom_site_disorder_assembly
_atom_site_disorder_group
Zn Zn1 0.14171(3) 0.76070(2) 0.36235(3) 0.02286(11) Uani d . 1 0 . .
O O1 0.3038(2) 0.77045(15) 0.40567(18) 0.0255(4) Uani d . 1 0 . .
O O2 0.4486(2) 0.67223(16) 0.46372(19) 0.0294(5) Uani d . 1 0 . .
O O3 0.0141(2) 0.66919(15) 0.31813(17) 0.0239(4) Uani d . 1 0 . .
O O4 -0.0257(2) 0.50563(15) 0.31099(18) 0.0247(4) Uani d . 1 0 . .
O O5 0.2445(2) 0.81424(15) 0.19697(18) 0.0259(4) Uani d . 1 0 . .
O O6 0.2388(2) 0.95213(17) 0.08838(19) 0.0337(5) Uani d . 1 0 . .
O O7 -0.2061(2) 0.89440(17) 0.63813(18) 0.0310(5) Uani d . 1 0 . .
O O8 -0.0170(2) 0.78715(15) 0.53593(17) 0.0251(4) Uani d . 1 0 . .
N N1 0.2026(2) 0.60773(17) 0.38607(19) 0.0188(5) Uani d . 1 0 . .
N N2 0.0270(2) 0.90068(17) 0.3609(2) 0.0211(5) Uani d . 1 0 . .
C C1 0.3563(3) 0.6841(2) 0.4324(2) 0.0219(6) Uani d . 1 0 . .
C C2 0.2983(3) 0.5870(2) 0.4238(2) 0.0193(5) Uani d . 1 0 . .
C C3 0.3377(3) 0.4853(2) 0.4506(2) 0.0209(6) Uani d . 1 0 . .
H H3A 0.4066 0.4708 0.4766 0.025 Uiso calc R 1 0 . .
C C4 0.2740(3) 0.4057(2) 0.4381(2) 0.0234(6) Uani d . 1 0 . .
H H4A 0.2988 0.3357 0.4561 0.028 Uiso calc R 1 0 . .
C C5 0.1736(3) 0.4281(2) 0.3994(2) 0.0220(6) Uani d . 1 0 . .
H H5A 0.1293 0.3741 0.3905 0.026 Uiso calc R 1 0 . .
C C6 0.1401(3) 0.5315(2) 0.3740(2) 0.0186(5) Uani d . 1 0 . .
C C7 0.0343(3) 0.5714(2) 0.3311(2) 0.0194(5) Uani d . 1 0 . .
C C8 0.1925(3) 0.9035(2) 0.1758(3) 0.0237(6) Uani d . 1 0 . .
C C9 0.0619(3) 0.9529(2) 0.2664(3) 0.0232(6) Uani d . 1 0 . .
C C10 -0.0192(3) 1.0439(2) 0.2562(3) 0.0249(6) Uani d . 1 0 . .
H H10A 0.0070 1.0819 0.1895 0.030 Uiso calc R 1 0 . .
C C11 -0.1383(3) 1.0769(2) 0.3456(3) 0.0271(6) Uani d . 1 0 . .
H H11A -0.1961 1.1380 0.3404 0.032 Uiso calc R 1 0 . .
C C12 -0.1746(3) 1.0215(2) 0.4435(3) 0.0247(6) Uani d . 1 0 . .
H H12A -0.2570 1.0435 0.5052 0.030 Uiso calc R 1 0 . .
C C13 -0.0866(3) 0.9326(2) 0.4486(2) 0.0219(6) Uani d . 1 0 . .
C C14 -0.1065(3) 0.8665(2) 0.5499(3) 0.0240(6) Uani d . 1 0 . .
N N1A 0.5949(2) 0.52564(19) 0.1950(2) 0.0228(5) Uani d . 1 0 . .
N N2A 0.6418(3) 0.70279(19) 0.1937(2) 0.0282(6) Uani d . 1 0 . .
N N3A 0.7647(2) 0.56125(18) 0.2461(2) 0.0222(5) Uani d . 1 0 . .
H H3AA 0.8300 0.5382 0.2667 0.027 Uiso calc R 1 0 . .
N N4A 0.7178(3) 0.3922(2) 0.2500(2) 0.0292(6) Uani d . 1 0 . .
H H4AA 0.6722 0.3467 0.2400 0.035 Uiso calc R 1 0 . .
H H4AB 0.7813 0.3708 0.2732 0.035 Uiso calc R 1 0 . .
N N5A 0.4829(3) 0.6650(2) 0.1400(2) 0.0300(6) Uani d . 1 0 . .
H H5AA 0.4370 0.6210 0.1278 0.036 Uiso calc R 1 0 . .
H H5AB 0.4673 0.7324 0.1274 0.036 Uiso calc R 1 0 . .
N N6A 0.8033(3) 0.7314(2) 0.2508(3) 0.0357(7) Uani d . 1 0 . .
H H6AA 0.7865 0.7994 0.2410 0.043 Uiso calc R 1 0 . .
H H6AB 0.8653 0.7069 0.2747 0.043 Uiso calc R 1 0 . .
C C1A 0.6910(3) 0.4925(2) 0.2302(2) 0.0223(6) Uani d . 1 0 . .
C C2A 0.5754(3) 0.6298(2) 0.1772(2) 0.0234(6) Uani d . 1 0 . .
C C3A 0.7351(3) 0.6662(2) 0.2296(3) 0.0250(6) Uani d . 1 0 . .
N N1B 0.1354(2) 0.5261(2) 0.0365(2) 0.0272(5) Uani d . 1 0 . .
N N2B 0.3155(3) 0.5357(2) 0.0914(2) 0.0280(6) Uani d . 1 0 . .
N N3B 0.2362(3) 0.3762(2) 0.0981(2) 0.0301(6) Uani d . 1 0 . .
H H3BA 0.2403 0.3089 0.1135 0.036 Uiso calc R 1 0 . .
N N4B 0.0594(3) 0.3682(2) 0.0508(2) 0.0360(7) Uani d . 1 0 . .
H H4BA -0.0010 0.3978 0.0269 0.043 Uiso calc R 1 0 . .
H H4BB 0.0640 0.3012 0.0673 0.043 Uiso calc R 1 0 . .
N N5B 0.2170(3) 0.6792(2) 0.0310(2) 0.0355(7) Uani d . 1 0 . .
H H5BA 0.1583 0.7102 0.0060 0.043 Uiso calc R 1 0 . .
H H5BB 0.2721 0.7156 0.0410 0.043 Uiso calc R 1 0 . .
N N6B 0.4146(3) 0.3857(2) 0.1434(2) 0.0316(6) Uani d . 1 0 . .
H H6BA 0.4703 0.4215 0.1531 0.038 Uiso calc R 1 0 . .
H H6BB 0.4196 0.3178 0.1559 0.038 Uiso calc R 1 0 . .
C C1B 0.1434(3) 0.4246(3) 0.0618(2) 0.0287(7) Uani d . 1 0 . .
C C2B 0.2223(3) 0.5784(3) 0.0534(2) 0.0269(6) Uani d . 1 0 . .
C C3B 0.3231(3) 0.4338(2) 0.1101(2) 0.0259(6) Uani d . 1 0 . .
O O1W -0.0611(2) 0.30500(16) 0.3026(2) 0.0352(5) Uani d . 1 0 . .
H H1WA -0.0411 0.3652 0.3068 0.048(12) Uiso d R 1 0 . .
H H1WB -0.0374 0.2665 0.3470 0.052(12) Uiso d R 1 0 . .
O O2W 0.5805(2) 1.05755(17) 0.7168(2) 0.0348(5) Uani d . 1 0 . .
H H2WA 0.6493 1.0103 0.6910 0.052 Uiso d R 1 0 . .
H H2WB 0.6189 1.1078 0.6812 0.052 Uiso d R 1 0 . .
O O3W 1.5088(3) 0.84707(18) 0.5300(2) 0.0417(6) Uani d . 1 0 . .
H H3WA 1.5737 0.8655 0.4742 0.063 Uiso d R 1 0 . .
H H3WB 1.4941 0.7953 0.5011 0.063 Uiso d R 1 0 . .
O O4W 0.2581(3) 0.1725(2) 0.1521(2) 0.0473(6) Uani d . 1 0 . .
H H4WB 0.2363 0.1503 0.2178 0.071 Uiso d R 1 0 . .
H H4WA 0.3427 0.1653 0.1295 0.071 Uiso d R 1 0 . .
O O5W 0.6294(2) 0.96777(19) 0.3303(2) 0.0431(6) Uani d . 1 0 . .
H H5WB 0.6035 1.0252 0.3683 0.065 Uiso d R 1 0 . .
H H5WA 0.5682 0.9617 0.3091 0.065 Uiso d R 1 0 . .
O O6W 0.0367(3) 0.8326(2) -0.0271(2) 0.0490(7) Uani d . 1 0 . .
H H6WA -0.0410 0.8598 0.0188 0.074 Uiso d R 1 0 . .
H H6WB 0.0823 0.8796 -0.0627 0.074 Uiso d R 1 0 . .
O O7W 1.4348(3) 0.7684(2) -0.2522(2) 0.0628(9) Uani d . 1 0 . .
H H7WA 1.4705 0.8028 -0.3103 0.094 Uiso d R 1 0 . .
H H7WB 1.4440 0.7984 -0.2002 0.094 Uiso d R 1 0 . .
O O8W 0.1819(3) 1.0121(2) 0.8896(3) 0.0453(8) Uani d P 0.80 2 A 1
O O8W' 0.2508(13) 0.9056(10) 0.8694(10) 0.043(3) Uani d P 0.20 2 A 2
O O9W 1.5422(4) 1.1483(3) 0.0769(3) 0.0731(10) Uani d . 1 0 . .
H H9WB 1.5113 1.0916 0.1001 0.110 Uiso d R 1 0 . .
H H9WA 1.6129 1.1250 0.0205 0.110 Uiso d R 1 0 . .
O O1SA 0.3858(4) 1.1079(3) 0.9235(3) 0.0331(8) Uani d P 0.60 2 B 1
O O1SB 0.4845(12) 1.1134(10) 0.9596(10) 0.038(3) Uani d P 0.20 2 B 2
O O1SC 0.2267(15) 1.1276(10) 0.9404(11) 0.049(3) Uani d P 0.20 2 B 3

loop_
_atom_site_aniso_label
_atom_site_aniso_U_11
_atom_site_aniso_U_22
_atom_site_aniso_U_33
_atom_site_aniso_U_12
_atom_site_aniso_U_13
_atom_site_aniso_U_23
Zn1 0.02697(19) 0.01378(16) 0.0360(2) -0.00261(12) -0.02138(16) 0.00179(13)
O1 0.0307(11) 0.0154(9) 0.0405(12) -0.0051(8) -0.0243(10) 0.0020(8)
O2 0.0344(12) 0.0211(10) 0.0487(14) -0.0067(9) -0.0324(11) 0.0037(9)
O3 0.0283(11) 0.0170(9) 0.0361(12) -0.0048(8) -0.0225(10) 0.0016(8)
O4 0.0300(11) 0.0188(9) 0.0366(12) -0.0081(8) -0.0235(10) 0.0022(8)
O5 0.0278(11) 0.0199(10) 0.0341(12) -0.0031(8) -0.0172(9) 0.0031(8)
O6 0.0339(12) 0.0295(11) 0.0387(13) -0.0063(9) -0.0162(11) 0.0098(10)
O7 0.0340(12) 0.0269(11) 0.0335(12) -0.0005(9) -0.0170(11) 0.0046(9)
O8 0.0318(11) 0.0166(9) 0.0346(12) -0.0016(8) -0.0222(10) 0.0030(8)
N1 0.0220(11) 0.0160(11) 0.0214(12) -0.0020(9) -0.0121(10) -0.0016(9)
N2 0.0261(12) 0.0152(11) 0.0312(13) -0.0060(9) -0.0199(11) 0.0016(9)
C1 0.0245(14) 0.0179(13) 0.0289(15) -0.0038(11) -0.0162(13) -0.0004(11)
C2 0.0208(13) 0.0172(13) 0.0222(14) -0.0030(10) -0.0112(12) -0.0014(10)
C3 0.0222(14) 0.0197(13) 0.0241(14) -0.0015(11) -0.0134(12) 0.0008(11)
C4 0.0279(15) 0.0149(13) 0.0295(15) -0.0026(11) -0.0145(13) 0.0029(11)
C5 0.0263(14) 0.0169(13) 0.0266(15) -0.0071(11) -0.0133(12) 0.0022(11)
C6 0.0199(13) 0.0183(13) 0.0196(13) -0.0043(10) -0.0096(11) -0.0003(10)
C7 0.0216(13) 0.0183(13) 0.0212(14) -0.0042(10) -0.0115(12) 0.0013(10)
C8 0.0264(15) 0.0200(13) 0.0332(16) -0.0087(11) -0.0191(13) 0.0029(12)
C9 0.0287(15) 0.0180(13) 0.0331(16) -0.0082(11) -0.0213(13) 0.0014(11)
C10 0.0329(16) 0.0183(13) 0.0342(16) -0.0065(12) -0.0239(14) 0.0034(11)
C11 0.0337(16) 0.0148(13) 0.0436(18) -0.0029(11) -0.0271(15) 0.0013(12)
C12 0.0281(15) 0.0199(13) 0.0333(16) -0.0028(11) -0.0199(14) -0.0018(12)
C13 0.0263(15) 0.0173(13) 0.0310(16) -0.0064(11) -0.0194(13) -0.0001(11)
C14 0.0278(15) 0.0192(13) 0.0340(17) -0.0062(11) -0.0207(14) 0.0016(12)
N1A 0.0226(12) 0.0257(12) 0.0243(12) -0.0047(10) -0.0133(10) -0.0010(10)
N2A 0.0315(14) 0.0230(12) 0.0413(15) -0.0041(10) -0.0265(13) 0.0025(11)
N3A 0.0243(12) 0.0218(12) 0.0270(13) -0.0033(9) -0.0170(11) 0.0004(9)
N4A 0.0338(14) 0.0249(13) 0.0401(15) -0.0098(11) -0.0250(13) 0.0056(11)
N5A 0.0312(14) 0.0254(13) 0.0463(16) -0.0043(11) -0.0288(13) 0.0009(11)
N6A 0.0425(16) 0.0205(13) 0.066(2) -0.0063(11) -0.0433(16) 0.0045(12)
C1A 0.0222(14) 0.0256(14) 0.0219(14) -0.0052(11) -0.0113(12) 0.0012(11)
C2A 0.0225(14) 0.0262(14) 0.0241(15) -0.0031(11) -0.0122(12) -0.0015(11)
C3A 0.0270(15) 0.0238(14) 0.0306(16) -0.0036(12) -0.0182(13) -0.0011(12)
N1B 0.0224(12) 0.0410(15) 0.0234(13) -0.0082(11) -0.0135(11) 0.0009(11)
N2B 0.0243(13) 0.0360(14) 0.0302(14) -0.0022(11) -0.0180(11) -0.0057(11)
N3B 0.0280(13) 0.0388(15) 0.0327(14) -0.0140(11) -0.0192(12) 0.0098(11)
N4B 0.0331(15) 0.0479(17) 0.0410(16) -0.0196(13) -0.0255(13) 0.0137(13)
N5B 0.0376(15) 0.0319(14) 0.0521(18) -0.0010(12) -0.0343(15) -0.0071(13)
N6B 0.0291(14) 0.0383(15) 0.0375(15) -0.0093(11) -0.0229(12) 0.0072(12)
C1B 0.0242(15) 0.0460(19) 0.0202(14) -0.0122(13) -0.0114(12) 0.0052(13)
C2B 0.0245(15) 0.0369(17) 0.0227(15) -0.0024(12) -0.0132(13) -0.0074(12)
C3B 0.0214(14) 0.0371(17) 0.0211(14) -0.0063(12) -0.0100(12) -0.0001(12)
O1W 0.0558(15) 0.0185(10) 0.0528(15) -0.0117(10) -0.0423(13) 0.0087(10)
O2W 0.0321(12) 0.0230(11) 0.0551(15) -0.0063(9) -0.0231(11) 0.0019(10)
O3W 0.0571(16) 0.0308(12) 0.0485(15) -0.0160(11) -0.0292(13) -0.0038(11)
O4W 0.0502(16) 0.0526(16) 0.0330(13) 0.0016(13) -0.0146(12) 0.0022(11)
O5W 0.0390(14) 0.0326(13) 0.0702(18) -0.0076(10) -0.0337(13) -0.0027(12)
O6W 0.0426(15) 0.0608(17) 0.0462(15) 0.0009(13) -0.0247(13) 0.0082(13)
O7W 0.099(2) 0.0523(17) 0.0429(16) -0.0465(17) -0.0224(16) 0.0034(13)
O8W 0.0445(18) 0.0399(17) 0.063(2) 0.0037(14) -0.0364(17) -0.0144(15)
O8W' 0.043(7) 0.046(7) 0.039(7) -0.015(6) -0.015(6) 0.000(6)
O9W 0.068(2) 0.078(2) 0.072(2) 0.0022(18) -0.0317(19) -0.0182(18)
O1SA 0.044(2) 0.0251(18) 0.0274(19) -0.0055(16) -0.0112(17) 0.0001(14)
O1SB 0.034(6) 0.040(7) 0.036(7) -0.004(5) -0.010(5) 0.002(5)
O1SC 0.071(10) 0.040(7) 0.047(8) -0.016(7) -0.032(7) 0.011(6)

loop_
_atom_type_symbol
_atom_type_description
_atom_type_scat_dispersion_real
_atom_type_scat_dispersion_imag
_atom_type_scat_source
C C 0.0033 0.0016 'International Tables Vol C Tables 4.2.6.8 and 6.1.1.4'
H H 0.0000 0.0000 'International Tables Vol C Tables 4.2.6.8 and 6.1.1.4'
N N 0.0061 0.0033 'International Tables Vol C Tables 4.2.6.8 and 6.1.1.4'
O O 0.0106 0.0060 'International Tables Vol C Tables 4.2.6.8 and 6.1.1.4'
Zn Zn 0.2839 1.4301 'International Tables Vol C Tables 4.2.6.8 and 6.1.1.4'

loop_
_geom_angle_atom_site_label_1
_geom_angle_atom_site_label_2
_geom_angle_atom_site_label_3
_geom_angle
_geom_angle_publ_flag
N1 Zn1 N2 163.14(9) yes
N1 Zn1 O1 77.47(8) yes
N2 Zn1 O1 115.34(8) ?
N1 Zn1 O5 114.87(9) ?
N2 Zn1 O5 76.83(9) yes
O1 Zn1 O5 92.87(8) yes
N1 Zn1 O3 74.84(8) yes
N2 Zn1 O3 92.57(8) ?
O1 Zn1 O3 152.04(7) yes
O5 Zn1 O3 95.28(8) yes
N1 Zn1 O8 93.89(8) ?
N2 Zn1 O8 74.65(9) yes
O1 Zn1 O8 95.45(8) yes
O5 Zn1 O8 151.16(7) yes
O3 Zn1 O8 90.17(8) yes
C1 O1 Zn1 115.68(17) ?
C7 O3 Zn1 114.69(17) ?
C8 O5 Zn1 115.28(19) ?
C14 O8 Zn1 115.06(19) ?
C2 N1 C6 121.0(2) ?
C2 N1 Zn1 117.82(18) ?
C6 N1 Zn1 120.85(18) ?
C13 N2 C9 121.5(2) ?
C13 N2 Zn1 120.10(19) ?
C9 N2 Zn1 118.0(2) ?
O2 C1 O1 126.5(3) ?
O2 C1 C2 117.9(2) ?
O1 C1 C2 115.6(2) ?
N1 C2 C3 121.2(2) ?
N1 C2 C1 113.1(2) ?
C3 C2 C1 125.7(2) ?
C4 C3 C2 118.3(3) ?
C4 C3 H3A 120.9 ?
C2 C3 H3A 120.9 ?
C3 C4 C5 120.2(2) ?
C3 C4 H4A 119.9 ?
C5 C4 H4A 119.9 ?
C6 C5 C4 118.2(2) ?
C6 C5 H5A 120.9 ?
C4 C5 H5A 120.9 ?
N1 C6 C5 121.1(2) ?
N1 C6 C7 112.8(2) ?
C5 C6 C7 126.1(2) ?
O4 C7 O3 125.2(2) ?
O4 C7 C6 118.2(2) ?
O3 C7 C6 116.6(2) ?
O6 C8 O5 126.2(3) ?
O6 C8 C9 118.0(3) ?
O5 C8 C9 115.7(3) ?
N2 C9 C10 121.1(3) ?
N2 C9 C8 113.8(2) ?
C10 C9 C8 125.1(3) ?
C11 C10 C9 118.1(3) ?
C11 C10 H10A 120.9 ?
C9 C10 H10A 120.9 ?
C10 C11 C12 120.4(3) ?
C10 C11 H11A 119.8 ?
C12 C11 H11A 119.8 ?
C11 C12 C13 118.2(3) ?
C11 C12 H12A 120.9 ?
C13 C12 H12A 120.9 ?
N2 C13 C12 120.6(3) ?
N2 C13 C14 114.1(2) ?
C12 C13 C14 125.3(3) ?
O7 C14 O8 126.2(3) ?
O7 C14 C13 118.5(2) ?
O8 C14 C13 115.3(3) ?
C1A N1A C2A 115.7(2) ?
C3A N2A C2A 115.5(2) ?
C3A N3A C1A 119.1(2) ?
C3A N3A H3AA 120.4 ?
C1A N3A H3AA 120.4 ?
C1A N4A H4AA 120.0 ?
C1A N4A H4AB 120.0 ?
H4AA N4A H4AB 120.0 ?
C2A N5A H5AA 120.0 ?
C2A N5A H5AB 120.0 ?
H5AA N5A H5AB 120.0 ?
C3A N6A H6AA 120.0 ?
C3A N6A H6AB 120.0 ?
H6AA N6A H6AB 120.0 ?
N4A C1A N1A 120.4(3) ?
N4A C1A N3A 118.4(3) ?
N1A C1A N3A 121.2(3) ?
N5A C2A N1A 117.4(3) ?
N5A C2A N2A 116.2(3) ?
N1A C2A N2A 126.4(3) ?
N2A C3A N6A 120.2(3) ?
N2A C3A N3A 121.9(3) ?
N6A C3A N3A 117.9(3) ?
C1B N1B C2B 115.5(3) ?
C3B N2B C2B 116.4(3) ?
C1B N3B C3B 118.8(3) ?
C1B N3B H3BA 120.6 ?
C3B N3B H3BA 120.6 ?
C1B N4B H4BA 120.0 ?
C1B N4B H4BB 120.0 ?
H4BA N4B H4BB 120.0 ?
C2B N5B H5BA 120.0 ?
C2B N5B H5BB 120.0 ?
H5BA N5B H5BB 120.0 ?
C3B N6B H6BA 120.0 ?
C3B N6B H6BB 120.0 ?
H6BA N6B H6BB 120.0 ?
N4B C1B N1B 119.4(3) ?
N4B C1B N3B 118.4(3) ?
N1B C1B N3B 122.1(3) ?
N5B C2B N1B 117.7(3) ?
N5B C2B N2B 116.9(3) ?
N1B C2B N2B 125.5(3) ?
N2B C3B N6B 120.0(3) ?
N2B C3B N3B 121.5(3) ?
N6B C3B N3B 118.4(3) ?
H1WA O1W H1WB 106.2 ?
H2WA O2W H2WB 96.0 ?
H3WA O3W H3WB 100.1 ?
H4WB O4W H4WA 100.8 ?
H5WB O5W H5WA 105.8 ?
H6WA O6W H6WB 111.5 ?
H7WA O7W H7WB 106.4 ?
H9WB O9W H9WA 100.6 ?
O1SB O1SA O1SC 152.3(7) ?

loop_
_geom_bond_atom_site_label_1
_geom_bond_atom_site_label_2
_geom_bond_distance
_geom_bond_publ_flag
Zn1 N1 2.032(2) yes
Zn1 N2 2.036(2) yes
Zn1 O1 2.123(2) yes
Zn1 O5 2.153(2) yes
Zn1 O3 2.2381(19) yes
Zn1 O8 2.241(2) yes
O1 C1 1.276(3) ?
O2 C1 1.239(3) ?
O3 C7 1.260(3) ?
O4 C7 1.256(3) ?
O5 C8 1.276(3) ?
O6 C8 1.244(4) ?
O7 C14 1.247(4) ?
O8 C14 1.265(3) ?
N1 C2 1.335(4) ?
N1 C6 1.339(3) ?
N2 C13 1.330(4) ?
N2 C9 1.335(4) ?
C1 C2 1.524(4) ?
C2 C3 1.391(4) ?
C3 C4 1.386(4) ?
C3 H3A 0.9500 ?
C4 C5 1.393(4) ?
C4 H4A 0.9500 ?
C5 C6 1.390(4) ?
C5 H5A 0.9500 ?
C6 C7 1.514(4) ?
C8 C9 1.508(4) ?
C9 C10 1.395(4) ?
C10 C11 1.378(5) ?
C10 H10A 0.9500 ?
C11 C12 1.391(4) ?
C11 H11A 0.9500 ?
C12 C13 1.399(4) ?
C12 H12A 0.9500 ?
C13 C14 1.514(4) ?
N1A C1A 1.335(4) ?
N1A C2A 1.350(4) ?
N2A C3A 1.322(4) ?
N2A C2A 1.359(4) ?
N3A C3A 1.368(4) ?
N3A C1A 1.373(4) ?
N3A H3AA 0.8800 ?
N4A C1A 1.319(4) ?
N4A H4AA 0.8800 ?
N4A H4AB 0.8800 ?
N5A C2A 1.322(4) ?
N5A H5AA 0.8800 ?
N5A H5AB 0.8800 ?
N6A C3A 1.325(4) ?
N6A H6AA 0.8800 ?
N6A H6AB 0.8800 ?
N1B C1B 1.334(4) ?
N1B C2B 1.354(4) ?
N2B C3B 1.320(4) ?
N2B C2B 1.359(4) ?
N3B C1B 1.362(4) ?
N3B C3B 1.368(4) ?
N3B H3BA 0.8800 ?
N4B C1B 1.326(4) ?
N4B H4BA 0.8800 ?
N4B H4BB 0.8800 ?
N5B C2B 1.317(4) ?
N5B H5BA 0.8800 ?
N5B H5BB 0.8800 ?
N6B C3B 1.324(4) ?
N6B H6BA 0.8800 ?
N6B H6BB 0.8800 ?
O1W H1WA 0.8499 ?
O1W H1WB 0.8498 ?
O2W H2WA 0.8499 ?
O2W H2WB 0.8502 ?
O3W H3WA 0.8500 ?
O3W H3WB 0.8500 ?
O4W H4WB 0.8500 ?
O4W H4WA 0.8500 ?
O5W H5WB 0.8501 ?
O5W H5WA 0.8499 ?
O6W H6WA 0.8500 ?
O6W H6WB 0.8500 ?
O7W H7WA 0.8501 ?
O7W H7WB 0.8501 ?
O8W O8W' 1.434(14) ?
O9W H9WB 0.8500 ?
O9W H9WA 0.8500 ?
O1SA O1SB 1.375(13) ?
O1SA O1SC 1.663(15) ?

loop_
_geom_hbond_atom_site_label_D
_geom_hbond_atom_site_label_H
_geom_hbond_atom_site_label_A
_geom_hbond_site_symmetry_A
_geom_hbond_distance_DH
_geom_hbond_distance_HA
_geom_hbond_distance_DA
_geom_hbond_angle_DHA
_geom_hbond_publ_flag
N3A H3AA O4 1_655 0.880 1.902 2.777(3) 173 yes
N4A H4AA O7W 2_765 0.880 2.007 2.870(4) 167 yes
N4A H4AB O1W 1_655 0.880 1.995 2.866(3) 170 yes
N5A H5AA N2B 1_555 0.880 2.076 2.950(3) 172 yes
N5A H5AB O5 1_555 0.880 2.332 2.846(3) 117 yes
N6A H6AB O3 1_655 0.880 1.947 2.821(3) 172 yes
N3B H3BA O4W 1_555 0.880 1.813 2.690(3) 175 yes
N4B H4BA N1B 2_565 0.880 2.093 2.972(3) 176 yes
N4B H4BB O6W 2_565 0.880 2.384 3.026(4) 130 yes
N5B H5BA O6W 1_555 0.880 2.059 2.891(4) 157 yes
N5B H5BB O5 1_555 0.880 2.348 2.991(3) 130 yes
N6B H6BA N1A 1_555 0.880 2.303 3.179(3) 173 yes
N6B H6BB O9W 1_445 0.880 2.399 3.148(4) 143 yes
N6B H6BB O7W 2_765 0.880 2.542 3.078(3) 120 yes
O1W H1WA O4 1_555 0.850 1.849 2.688(3) 169 yes
O1W H1WB O8 2_566 0.850 1.944 2.775(3) 165 yes
O2W H2WA O7 1_655 0.850 1.917 2.765(3) 175 yes
O2W H2WB O1 2_676 0.850 1.998 2.846(3) 175 yes
O3W H3WA O5W 1_655 0.850 2.198 2.934(3) 145 yes
O3W H3WB O2 1_655 0.850 1.881 2.721(3) 170 yes
O4W H4WB O7 2_566 0.850 1.876 2.722(3) 174 yes
O4W H4WA O9W 1_445 0.850 2.007 2.857(4) 180 yes
O4W H4WA O1SB 1_544 0.850 2.198 2.764(4) 124 yes
O5W H5WB O3W 2_776 0.850 2.050 2.878(3) 165 yes
O5W H5WA O2W 2_676 0.850 1.872 2.716(3) 172 yes
O6W H6WA O1SC 2_576 0.850 1.885 2.634(5) 146 yes
O6W H6WA O8W 2_576 0.850 2.099 2.878(4) 152 yes
O6W H6WB O8W' 1_554 0.850 1.793 2.519(4) 142 yes
O6W H6WB O8W 1_554 0.850 2.117 2.947(4) 165 yes
O7W H7WA O3W 1_554 0.850 2.050 2.842(3) 155 yes
O7W H7WB O9W 2_875 0.850 1.863 2.710(4) 174 yes
O9W H9WA O6 2_775 0.850 1.844 2.682(4) 168 yes

loop_
_geom_torsion_atom_site_label_1
_geom_torsion_atom_site_label_2
_geom_torsion_atom_site_label_3
_geom_torsion_atom_site_label_4
_geom_torsion
_geom_torsion_publ_flag
N1 Zn1 O1 C1 -4.3(2) ?
N2 Zn1 O1 C1 164.1(2) ?
O5 Zn1 O1 C1 -119.2(2) ?
O3 Zn1 O1 C1 -12.2(3) ?
O8 Zn1 O1 C1 88.5(2) yes
N1 Zn1 O3 C7 2.16(19) ?
N2 Zn1 O3 C7 -166.5(2) ?
O1 Zn1 O3 C7 10.2(3) ?
O5 Zn1 O3 C7 116.5(2) ?
O8 Zn1 O3 C7 -91.8(2) yes
N1 Zn1 O5 C8 168.53(18) ?
N2 Zn1 O5 C8 1.41(19) ?
O1 Zn1 O5 C8 -113.95(19) ?
O3 Zn1 O5 C8 92.82(19) ?
O8 Zn1 O5 C8 -7.2(3) ?
N1 Zn1 O8 C14 -161.39(19) ?
N2 Zn1 O8 C14 6.04(19) ?
O1 Zn1 O8 C14 120.85(19) ?
O5 Zn1 O8 C14 14.7(3) ?
O3 Zn1 O8 C14 -86.58(19) ?
N2 Zn1 N1 C2 -135.7(3) ?
O1 Zn1 N1 C2 5.4(2) ?
O5 Zn1 N1 C2 92.8(2) ?
O3 Zn1 N1 C2 -178.4(2) ?
O8 Zn1 N1 C2 -89.3(2) ?
N2 Zn1 N1 C6 38.3(4) ?
O1 Zn1 N1 C6 179.4(2) ?
O5 Zn1 N1 C6 -93.2(2) ?
O3 Zn1 N1 C6 -4.4(2) ?
O8 Zn1 N1 C6 84.7(2) ?
N1 Zn1 N2 C13 40.0(4) ?
O1 Zn1 N2 C13 -97.3(2) yes
O5 Zn1 N2 C13 175.8(2) ?
O3 Zn1 N2 C13 81.0(2) yes
O8 Zn1 N2 C13 -8.50(19) ?
N1 Zn1 N2 C9 -133.1(3) ?
O1 Zn1 N2 C9 89.6(2) ?
O5 Zn1 N2 C9 2.71(19) ?
O3 Zn1 N2 C9 -92.1(2) ?
O8 Zn1 N2 C9 178.4(2) ?
Zn1 O1 C1 O2 -177.6(3) ?
Zn1 O1 C1 C2 2.7(3) ?
C6 N1 C2 C3 0.8(4) ?
Zn1 N1 C2 C3 174.8(2) ?
C6 N1 C2 C1 -179.6(2) ?
Zn1 N1 C2 C1 -5.6(3) ?
O2 C1 C2 N1 -178.0(3) ?
O1 C1 C2 N1 1.8(4) ?
O2 C1 C2 C3 1.6(4) ?
O1 C1 C2 C3 -178.7(3) ?
N1 C2 C3 C4 -0.7(4) ?
C1 C2 C3 C4 179.8(3) ?
C2 C3 C4 C5 0.3(4) ?
C3 C4 C5 C6 0.0(4) ?
C2 N1 C6 C5 -0.6(4) ?
Zn1 N1 C6 C5 -174.4(2) ?
C2 N1 C6 C7 179.5(2) ?
Zn1 N1 C6 C7 5.7(3) ?
C4 C5 C6 N1 0.2(4) ?
C4 C5 C6 C7 -180.0(3) ?
Zn1 O3 C7 O4 -179.7(2) ?
Zn1 O3 C7 C6 0.0(3) ?
N1 C6 C7 O4 176.3(2) ?
C5 C6 C7 O4 -3.6(4) ?
N1 C6 C7 O3 -3.5(4) ?
C5 C6 C7 O3 176.6(3) ?
Zn1 O5 C8 O6 175.7(2) ?
Zn1 O5 C8 C9 -4.8(3) ?
C13 N2 C9 C10 0.7(4) ?
Zn1 N2 C9 C10 173.7(2) ?
C13 N2 C9 C8 -178.8(2) ?
Zn1 N2 C9 C8 -5.8(3) ?
O6 C8 C9 N2 -173.4(2) ?
O5 C8 C9 N2 7.0(3) ?
O6 C8 C9 C10 7.1(4) ?
O5 C8 C9 C10 -172.5(3) ?
N2 C9 C10 C11 -1.8(4) ?
C8 C9 C10 C11 177.7(3) ?
C9 C10 C11 C12 1.1(4) ?
C10 C11 C12 C13 0.6(4) ?
C9 N2 C13 C12 1.1(4) ?
Zn1 N2 C13 C12 -171.8(2) ?
C9 N2 C13 C14 -177.5(2) ?
Zn1 N2 C13 C14 9.7(3) ?
C11 C12 C13 N2 -1.7(4) ?
C11 C12 C13 C14 176.7(3) ?
Zn1 O8 C14 O7 177.7(2) ?
Zn1 O8 C14 C13 -3.1(3) ?
N2 C13 C14 O7 175.6(2) ?
C12 C13 C14 O7 -2.9(4) ?
N2 C13 C14 O8 -3.7(3) ?
C12 C13 C14 O8 177.8(3) ?
C2A N1A C1A N4A 180.0(3) ?
C2A N1A C1A N3A -0.4(4) ?
C3A N3A C1A N4A -177.8(3) ?
C3A N3A C1A N1A 2.5(4) ?
C1A N1A C2A N5A 178.6(3) ?
C1A N1A C2A N2A -1.3(4) ?
C3A N2A C2A N5A -179.2(3) ?
C3A N2A C2A N1A 0.7(5) ?
C2A N2A C3A N6A -178.3(3) ?
C2A N2A C3A N3A 1.6(4) ?
C1A N3A C3A N2A -3.2(4) ?
C1A N3A C3A N6A 176.7(3) ?
C2B N1B C1B N4B 178.1(3) ?
C2B N1B C1B N3B -2.4(4) ?
C3B N3B C1B N4B -179.8(3) ?
C3B N3B C1B N1B 0.7(4) ?
C1B N1B C2B N5B -179.1(3) ?
C1B N1B C2B N2B 1.1(4) ?
C3B N2B C2B N5B -177.8(3) ?
C3B N2B C2B N1B 2.0(4) ?
C2B N2B C3B N6B 177.6(3) ?
C2B N2B C3B N3B -3.8(4) ?
C1B N3B C3B N2B 2.6(4) ?
C1B N3B C3B N6B -178.8(3) ?
